data_4336430
loop_
_publ_author_name
'Alexander G. Tskhovrebov'
'Euro Solari'
'Rosario Scopelliti'
'Kay Severin'

_publ_section_title
;
 Insertion of Zerovalent Nickel into the N-N Bond of
 N-Heterocyclic-Carbene-Activated N2O
;
_journal_name_full 'Inorganic Chemistry'
_journal_page_first 11688
_journal_page_last 11690
_journal_paper_doi 10.1021/ic401524w
_journal_volume 52
_journal_year 2013
_chemical_formula_moiety 'C42 H50 Cl2 N8 Ni2 O2'
_chemical_formula_sum 'C42 H50 Cl2 N8 Ni2 O2'
_chemical_formula_weight 887.22
_space_group_IT_number 14
_symmetry_cell_setting monoclinic
_symmetry_space_group_name_Hall '-P 2ybc'
_symmetry_space_group_name_H-M 'P 1 21/c 1'
_atom_sites_solution_hydrogens geom
_atom_sites_solution_primary direct
_atom_sites_solution_secondary difmap
_audit_creation_method SHELXL-97
_audit_update_record
;
2013-04-08 # Formatted by publCIF
;
_cell_angle_alpha 90.00
_cell_angle_beta 100.832(11)
_cell_angle_gamma 90.00
_cell_formula_units_Z 2
_cell_length_a 11.718(3)
_cell_length_b 14.693(3)
_cell_length_c 12.573(2)
_cell_measurement_reflns_used 1973
_cell_measurement_temperature 140(2)
_cell_measurement_theta_max 20
_cell_measurement_theta_min 3
_cell_volume 2126.2(8)
_computing_cell_refinement 'automar, marresearch, 2010'
_computing_data_collection 'marmux - Micro-beam system, marresearch, 2010'
_computing_data_reduction 'automar, marresearch, 2010'
_computing_molecular_graphics 'Bruker SHELXTL'
_computing_publication_material 'Bruker SHELXTL'
_computing_structure_refinement 'SHELXL-97 (Sheldrick, 1997)'
_computing_structure_solution 'SHELXS-97 (Sheldrick, 1990)'
_diffrn_ambient_temperature 140(2)
_diffrn_measured_fraction_theta_full 0.981
_diffrn_measured_fraction_theta_max 0.981
_diffrn_measurement_device_type marmux
_diffrn_measurement_method '\p scans'
_diffrn_radiation_monochromator mirrors
_diffrn_radiation_source 'Genix micro-source sealed tube'
_diffrn_radiation_type MoK\a
_diffrn_radiation_wavelength 0.71073
_diffrn_reflns_av_R_equivalents 0.0377
_diffrn_reflns_av_sigmaI/netI 0.0683
_diffrn_reflns_limit_h_max 16
_diffrn_reflns_limit_h_min -16
_diffrn_reflns_limit_k_max 19
_diffrn_reflns_limit_k_min -20
_diffrn_reflns_limit_l_max 17
_diffrn_reflns_limit_l_min -17
_diffrn_reflns_number 11474
_diffrn_reflns_theta_full 30.06
_diffrn_reflns_theta_max 30.06
_diffrn_reflns_theta_min 2.58
_exptl_absorpt_coefficient_mu 1.057
_exptl_absorpt_correction_type none
_exptl_crystal_colour red
_exptl_crystal_density_diffrn 1.386
_exptl_crystal_description prismatic
_exptl_crystal_F_000 928
_exptl_crystal_size_max 0.38
_exptl_crystal_size_mid 0.26
_exptl_crystal_size_min 0.22
_refine_diff_density_max 0.693
_refine_diff_density_min -0.914
_refine_diff_density_rms 0.101
_refine_ls_extinction_coef 0.066(4)
_refine_ls_extinction_expression Fc^*^=kFc[1+0.001xFc^2^\l^3^/sin(2\q)]^-1/4^
_refine_ls_extinction_method SHELXL
_refine_ls_goodness_of_fit_ref 1.129
_refine_ls_hydrogen_treatment mixed
_refine_ls_matrix_type full
_refine_ls_number_parameters 258
_refine_ls_number_reflns 6125
_refine_ls_number_restraints 0
_refine_ls_restrained_S_all 1.129
_refine_ls_R_factor_all 0.0708
_refine_ls_R_factor_gt 0.0533
_refine_ls_shift/su_max 0.000
_refine_ls_shift/su_mean 0.000
_refine_ls_structure_factor_coef Fsqd
_refine_ls_weighting_details 'calc w=1/[\s^2^(Fo^2^)+(0.0885P)^2^+0.7141P] where P=(Fo^2^+2Fc^2^)/3'
_refine_ls_weighting_scheme calc
_refine_ls_wR_factor_gt 0.1466
_refine_ls_wR_factor_ref 0.1701
_reflns_number_gt 4597
_reflns_number_total 6125
_reflns_threshold_expression >2sigma(I)
_cod_data_source_file ic401524w_si_003.cif
_cod_data_source_block al456
_cod_original_sg_symbol_H-M 'P 21/c'
_cod_database_code 4336430

loop_
_symmetry_equiv_pos_as_xyz
'x, y, z'
'-x, y+1/2, -z+1/2'
'-x, -y, -z'
'x, -y-1/2, z-1/2'

loop_
_atom_site_label
_atom_site_type_symbol
_atom_site_fract_x
_atom_site_fract_y
_atom_site_fract_z
_atom_site_U_iso_or_equiv
_atom_site_adp_type
_atom_site_occupancy
_atom_site_symmetry_multiplicity
_atom_site_calc_flag
_atom_site_refinement_flags
Ni1 Ni 0.54284(3) 0.10502(2) 0.52648(3) 0.03146(14) Uani 1 1 d .
Cl1 Cl 0.47701(5) -0.00608(4) 0.63343(5) 0.03337(17) Uani 1 1 d .
O1 O 0.76956(18) 0.16179(17) 0.61087(19) 0.0504(5) Uani 1 1 d .
N1 N 0.23873(19) 0.21828(15) 0.34108(18) 0.0344(5) Uani 1 1 d .
N2 N 0.40903(18) 0.28338(15) 0.36890(17) 0.0319(4) Uani 1 1 d .
N3 N 0.38590(19) 0.15925(15) 0.48497(18) 0.0320(4) Uani 1 1 d .
H3 H 0.339(3) 0.126(2) 0.488(3) 0.045(10) Uiso 1 1 d .
N4 N 0.67509(19) 0.14268(16) 0.56954(18) 0.0352(5) Uani 1 1 d .
C1 C 0.3472(2) 0.21512(17) 0.4051(2) 0.0299(5) Uani 1 1 d .
C2 C 0.2351(2) 0.28898(19) 0.2657(2) 0.0391(6) Uani 1 1 d .
H2 H 0.1699 0.3055 0.2123 0.047 Uiso 1 1 calc R
C3 C 0.3395(2) 0.3292(2) 0.2821(2) 0.0391(6) Uani 1 1 d .
H3A H 0.3621 0.3791 0.2426 0.047 Uiso 1 1 calc R
C4 C 0.1415(2) 0.16369(18) 0.3567(2) 0.0324(5) Uani 1 1 d .
C5 C 0.1249(2) 0.07795(18) 0.3076(2) 0.0329(5) Uani 1 1 d .
C6 C 0.0273(2) 0.02867(19) 0.3229(2) 0.0355(5) Uani 1 1 d .
H6 H 0.0153 -0.0305 0.2924 0.043 Uiso 1 1 calc R
C7 C -0.0528(2) 0.06284(19) 0.3812(2) 0.0350(5) Uani 1 1 d .
C8 C -0.0321(2) 0.1484(2) 0.4293(2) 0.0387(6) Uani 1 1 d .
H8 H -0.0855 0.1721 0.4704 0.046 Uiso 1 1 calc R
C9 C 0.0650(2) 0.19997(19) 0.4185(2) 0.0374(5) Uani 1 1 d .
C10 C 0.2070(2) 0.0416(2) 0.2398(2) 0.0416(6) Uani 1 1 d .
H10A H 0.1854 -0.0210 0.2180 0.062 Uiso 1 1 calc R
H10B H 0.2864 0.0425 0.2819 0.062 Uiso 1 1 calc R
H10C H 0.2030 0.0796 0.1751 0.062 Uiso 1 1 calc R
C11 C -0.1606(2) 0.0104(2) 0.3914(3) 0.0434(6) Uani 1 1 d .
H11A H -0.2279 0.0373 0.3436 0.065 Uiso 1 1 calc R
H11B H -0.1723 0.0130 0.4665 0.065 Uiso 1 1 calc R
H11C H -0.1519 -0.0531 0.3707 0.065 Uiso 1 1 calc R
C12 C 0.0867(3) 0.2916(2) 0.4719(3) 0.0511(8) Uani 1 1 d .
H12A H 0.0298 0.3022 0.5186 0.077 Uiso 1 1 calc R
H12B H 0.0791 0.3390 0.4163 0.077 Uiso 1 1 calc R
H12C H 0.1653 0.2931 0.5157 0.077 Uiso 1 1 calc R
C13 C 0.5192(2) 0.31767(17) 0.4243(2) 0.0312(5) Uani 1 1 d .
C14 C 0.5225(2) 0.36890(18) 0.5186(2) 0.0325(5) Uani 1 1 d .
C15 C 0.6291(2) 0.40578(18) 0.5675(2) 0.0357(5) Uani 1 1 d .
H15 H 0.6339 0.4400 0.6323 0.043 Uiso 1 1 calc R
C16 C 0.7281(2) 0.39374(17) 0.5240(2) 0.0354(5) Uani 1 1 d .
C17 C 0.7214(2) 0.34140(18) 0.4304(2) 0.0348(5) Uani 1 1 d .
H17 H 0.7893 0.3326 0.4006 0.042 Uiso 1 1 calc R
C18 C 0.6177(2) 0.30181(17) 0.3799(2) 0.0322(5) Uani 1 1 d .
C19 C 0.4157(2) 0.3837(2) 0.5670(2) 0.0391(6) Uani 1 1 d .
H19A H 0.3943 0.3266 0.5984 0.059 Uiso 1 1 calc R
H19B H 0.3514 0.4040 0.5104 0.059 Uiso 1 1 calc R
H19C H 0.4318 0.4302 0.6237 0.059 Uiso 1 1 calc R
C20 C 0.8421(3) 0.4357(2) 0.5778(3) 0.0501(7) Uani 1 1 d .
H20A H 0.8270 0.4903 0.6177 0.075 Uiso 1 1 calc R
H20B H 0.8873 0.4522 0.5225 0.075 Uiso 1 1 calc R
H20C H 0.8861 0.3917 0.6282 0.075 Uiso 1 1 calc R
C21 C 0.6119(3) 0.2422(2) 0.2818(2) 0.0399(6) Uani 1 1 d .
H21A H 0.5796 0.1827 0.2956 0.060 Uiso 1 1 calc R
H21B H 0.6902 0.2341 0.2664 0.060 Uiso 1 1 calc R
H21C H 0.5621 0.2709 0.2195 0.060 Uiso 1 1 calc R

loop_
_atom_site_aniso_label
_atom_site_aniso_U_11
_atom_site_aniso_U_22
_atom_site_aniso_U_33
_atom_site_aniso_U_23
_atom_site_aniso_U_13
_atom_site_aniso_U_12
Ni1 0.02649(19) 0.0331(2) 0.0340(2) 0.00168(12) 0.00376(13) -0.00023(11)
Cl1 0.0335(3) 0.0348(3) 0.0321(3) 0.0033(2) 0.0070(2) 0.0017(2)
O1 0.0292(10) 0.0645(15) 0.0557(13) -0.0075(11) 0.0034(9) -0.0071(9)
N1 0.0281(10) 0.0363(11) 0.0371(11) 0.0071(9) 0.0015(8) -0.0025(8)
N2 0.0281(10) 0.0346(10) 0.0322(10) 0.0052(8) 0.0035(8) -0.0023(8)
N3 0.0266(10) 0.0309(10) 0.0389(11) 0.0057(8) 0.0074(8) -0.0007(8)
N4 0.0325(11) 0.0365(11) 0.0365(11) 0.0010(9) 0.0066(8) 0.0001(9)
C1 0.0264(10) 0.0308(11) 0.0331(11) 0.0017(9) 0.0070(9) -0.0004(8)
C2 0.0365(13) 0.0409(14) 0.0370(13) 0.0110(11) -0.0002(10) -0.0030(11)
C3 0.0373(13) 0.0421(14) 0.0351(13) 0.0109(11) -0.0004(10) -0.0054(11)
C4 0.0257(10) 0.0359(12) 0.0348(12) 0.0059(9) 0.0038(9) -0.0023(9)
C5 0.0281(11) 0.0358(12) 0.0341(12) 0.0030(9) 0.0038(9) 0.0010(9)
C6 0.0307(11) 0.0370(13) 0.0377(13) -0.0003(10) 0.0035(10) -0.0033(10)
C7 0.0275(11) 0.0409(13) 0.0360(13) 0.0014(10) 0.0040(9) -0.0020(10)
C8 0.0289(12) 0.0431(14) 0.0450(14) -0.0030(11) 0.0090(10) -0.0013(10)
C9 0.0334(12) 0.0357(13) 0.0421(14) -0.0027(10) 0.0045(10) -0.0016(10)
C10 0.0361(13) 0.0472(15) 0.0427(14) -0.0025(12) 0.0102(11) 0.0030(11)
C11 0.0300(13) 0.0523(16) 0.0483(16) -0.0020(13) 0.0083(11) -0.0081(11)
C12 0.0476(17) 0.0453(17) 0.064(2) -0.0120(14) 0.0185(15) -0.0060(13)
C13 0.0285(11) 0.0304(11) 0.0334(11) 0.0033(9) 0.0028(9) -0.0036(9)
C14 0.0340(12) 0.0313(12) 0.0325(12) 0.0035(9) 0.0074(9) 0.0016(10)
C15 0.0371(13) 0.0354(13) 0.0333(12) -0.0013(9) 0.0028(10) -0.0010(10)
C16 0.0319(12) 0.0328(12) 0.0393(13) 0.0029(10) 0.0010(10) -0.0022(9)
C17 0.0294(11) 0.0361(13) 0.0387(13) 0.0057(10) 0.0060(10) -0.0011(9)
C18 0.0333(12) 0.0332(12) 0.0307(11) 0.0020(9) 0.0076(9) -0.0042(9)
C19 0.0371(13) 0.0414(14) 0.0393(14) -0.0018(11) 0.0088(11) 0.0023(11)
C20 0.0356(14) 0.0571(19) 0.0542(18) -0.0084(14) 0.0000(13) -0.0082(13)
C21 0.0431(14) 0.0430(14) 0.0358(13) -0.0021(11) 0.0130(11) -0.0051(11)

loop_
_atom_type_symbol
_atom_type_description
_atom_type_scat_dispersion_real
_atom_type_scat_dispersion_imag
_atom_type_scat_source
C C 0.0033 0.0016 'International Tables Vol C Tables 4.2.6.8 and 6.1.1.4'
H H 0.0000 0.0000 'International Tables Vol C Tables 4.2.6.8 and 6.1.1.4'
N N 0.0061 0.0033 'International Tables Vol C Tables 4.2.6.8 and 6.1.1.4'
O O 0.0106 0.0060 'International Tables Vol C Tables 4.2.6.8 and 6.1.1.4'
Cl Cl 0.1484 0.1585 'International Tables Vol C Tables 4.2.6.8 and 6.1.1.4'
Ni Ni 0.3393 1.1124 'International Tables Vol C Tables 4.2.6.8 and 6.1.1.4'

loop_
_geom_angle_atom_site_label_1
_geom_angle_atom_site_label_2
_geom_angle_atom_site_label_3
_geom_angle
_geom_angle_site_symmetry_3
N4 Ni1 N3 136.41(11) .
N4 Ni1 Cl1 116.09(8) .
N3 Ni1 Cl1 92.41(7) .
N4 Ni1 Cl1 114.11(8) 3_656
N3 Ni1 Cl1 94.70(7) 3_656
Cl1 Ni1 Cl1 93.84(3) 3_656
Ni1 Cl1 Ni1 86.16(3) 3_656
C1 N1 C2 109.2(2) .
C1 N1 C4 124.9(2) .
C2 N1 C4 125.6(2) .
C1 N2 C3 110.1(2) .
C1 N2 C13 125.5(2) .
C3 N2 C13 123.1(2) .
C1 N3 Ni1 128.63(18) .
C1 N3 H3 107(3) .
Ni1 N3 H3 113(3) .
O1 N4 Ni1 171.4(2) .
N3 C1 N2 126.0(2) .
N3 C1 N1 128.4(2) .
N2 C1 N1 105.7(2) .
C3 C2 N1 108.2(2) .
C3 C2 H2 125.9 .
N1 C2 H2 125.9 .
C2 C3 N2 106.7(2) .
C2 C3 H3A 126.6 .
N2 C3 H3A 126.6 .
C9 C4 C5 122.6(2) .
C9 C4 N1 118.1(2) .
C5 C4 N1 119.3(2) .
C6 C5 C4 117.0(2) .
C6 C5 C10 121.6(2) .
C4 C5 C10 121.4(2) .
C7 C6 C5 122.5(2) .
C7 C6 H6 118.7 .
C5 C6 H6 118.7 .
C6 C7 C8 118.3(2) .
C6 C7 C11 121.4(2) .
C8 C7 C11 120.2(2) .
C9 C8 C7 121.7(2) .
C9 C8 H8 119.2 .
C7 C8 H8 119.2 .
C8 C9 C4 117.8(2) .
C8 C9 C12 121.0(3) .
C4 C9 C12 121.2(2) .
C5 C10 H10A 109.5 .
C5 C10 H10B 109.5 .
H10A C10 H10B 109.5 .
C5 C10 H10C 109.5 .
H10A C10 H10C 109.5 .
H10B C10 H10C 109.5 .
C7 C11 H11A 109.5 .
C7 C11 H11B 109.5 .
H11A C11 H11B 109.5 .
C7 C11 H11C 109.5 .
H11A C11 H11C 109.5 .
H11B C11 H11C 109.5 .
C9 C12 H12A 109.5 .
C9 C12 H12B 109.5 .
H12A C12 H12B 109.5 .
C9 C12 H12C 109.5 .
H12A C12 H12C 109.5 .
H12B C12 H12C 109.5 .
C18 C13 C14 122.5(2) .
C18 C13 N2 118.9(2) .
C14 C13 N2 118.6(2) .
C15 C14 C13 117.6(2) .
C15 C14 C19 120.6(2) .
C13 C14 C19 121.9(2) .
C16 C15 C14 121.6(3) .
C16 C15 H15 119.2 .
C14 C15 H15 119.2 .
C15 C16 C17 119.0(2) .
C15 C16 C20 120.5(3) .
C17 C16 C20 120.5(3) .
C18 C17 C16 121.5(2) .
C18 C17 H17 119.3 .
C16 C17 H17 119.3 .
C17 C18 C13 117.8(2) .
C17 C18 C21 121.3(2) .
C13 C18 C21 120.9(2) .
C14 C19 H19A 109.5 .
C14 C19 H19B 109.5 .
H19A C19 H19B 109.5 .
C14 C19 H19C 109.5 .
H19A C19 H19C 109.5 .
H19B C19 H19C 109.5 .
C16 C20 H20A 109.5 .
C16 C20 H20B 109.5 .
H20A C20 H20B 109.5 .
C16 C20 H20C 109.5 .
H20A C20 H20C 109.5 .
H20B C20 H20C 109.5 .
C18 C21 H21A 109.5 .
C18 C21 H21B 109.5 .
H21A C21 H21B 109.5 .
C18 C21 H21C 109.5 .
H21A C21 H21C 109.5 .
H21B C21 H21C 109.5 .

loop_
_geom_bond_atom_site_label_1
_geom_bond_atom_site_label_2
_geom_bond_distance
_geom_bond_site_symmetry_2
Ni1 N4 1.639(2) .
Ni1 N3 1.982(2) .
Ni1 Cl1 2.3361(7) .
Ni1 Cl1 2.4564(8) 3_656
Cl1 Ni1 2.4564(8) 3_656
O1 N4 1.165(3) .
N1 C1 1.372(3) .
N1 C2 1.401(3) .
N1 C4 1.437(3) .
N2 C1 1.365(3) .
N2 C3 1.405(3) .
N2 C13 1.438(3) .
N3 C1 1.310(3) .
N3 H3 0.74(4) .
C2 C3 1.338(4) .
C2 H2 0.9500 .
C3 H3A 0.9500 .
C4 C9 1.397(4) .
C4 C5 1.400(4) .
C5 C6 1.397(4) .
C5 C10 1.499(4) .
C6 C7 1.388(4) .
C6 H6 0.9500 .
C7 C8 1.397(4) .
C7 C11 1.506(4) .
C8 C9 1.395(4) .
C8 H8 0.9500 .
C9 C12 1.504(4) .
C10 H10A 0.9800 .
C10 H10B 0.9800 .
C10 H10C 0.9800 .
C11 H11A 0.9800 .
C11 H11B 0.9800 .
C11 H11C 0.9800 .
C12 H12A 0.9800 .
C12 H12B 0.9800 .
C12 H12C 0.9800 .
C13 C18 1.393(3) .
C13 C14 1.398(4) .
C14 C15 1.394(4) .
C14 C19 1.507(4) .
C15 C16 1.384(4) .
C15 H15 0.9500 .
C16 C17 1.396(4) .
C16 C20 1.511(4) .
C17 C18 1.389(4) .
C17 H17 0.9500 .
C18 C21 1.504(4) .
C19 H19A 0.9800 .
C19 H19B 0.9800 .
C19 H19C 0.9800 .
C20 H20A 0.9800 .
C20 H20B 0.9800 .
C20 H20C 0.9800 .
C21 H21A 0.9800 .
C21 H21B 0.9800 .
C21 H21C 0.9800 .

loop_
_geom_torsion_atom_site_label_1
_geom_torsion_atom_site_label_2
_geom_torsion_atom_site_label_3
_geom_torsion_atom_site_label_4
_geom_torsion
_geom_torsion_site_symmetry_1
_geom_torsion_site_symmetry_4
N4 Ni1 Cl1 Ni1 -119.25(9) . 3_656
N3 Ni1 Cl1 Ni1 94.88(7) . 3_656
Cl1 Ni1 Cl1 Ni1 0.0 3_656 3_656
N4 Ni1 N3 C1 63.4(3) . .
Cl1 Ni1 N3 C1 -163.5(2) . .
Cl1 Ni1 N3 C1 -69.5(2) 3_656 .
Ni1 N3 C1 N2 -36.6(4) . .
Ni1 N3 C1 N1 143.5(2) . .
C3 N2 C1 N3 180.0(3) . .
C13 N2 C1 N3 -12.9(4) . .
C3 N2 C1 N1 -0.1(3) . .
C13 N2 C1 N1 167.0(2) . .
C2 N1 C1 N3 179.9(3) . .
C4 N1 C1 N3 5.8(4) . .
C2 N1 C1 N2 0.0(3) . .
C4 N1 C1 N2 -174.1(2) . .
C1 N1 C2 C3 0.2(3) . .
C4 N1 C2 C3 174.2(3) . .
N1 C2 C3 N2 -0.2(3) . .
C1 N2 C3 C2 0.2(3) . .
C13 N2 C3 C2 -167.3(2) . .
C1 N1 C4 C9 92.9(3) . .
C2 N1 C4 C9 -80.2(4) . .
C1 N1 C4 C5 -88.8(3) . .
C2 N1 C4 C5 98.1(3) . .
C9 C4 C5 C6 -0.1(4) . .
N1 C4 C5 C6 -178.3(2) . .
C9 C4 C5 C10 178.7(2) . .
N1 C4 C5 C10 0.5(4) . .
C4 C5 C6 C7 1.9(4) . .
C10 C5 C6 C7 -176.9(2) . .
C5 C6 C7 C8 -2.4(4) . .
C5 C6 C7 C11 176.6(3) . .
C6 C7 C8 C9 1.1(4) . .
C11 C7 C8 C9 -177.9(3) . .
C7 C8 C9 C4 0.6(4) . .
C7 C8 C9 C12 -179.3(3) . .
C5 C4 C9 C8 -1.1(4) . .
N1 C4 C9 C8 177.1(2) . .
C5 C4 C9 C12 178.8(3) . .
N1 C4 C9 C12 -2.9(4) . .
C1 N2 C13 C18 111.6(3) . .
C3 N2 C13 C18 -82.8(3) . .
C1 N2 C13 C14 -71.0(3) . .
C3 N2 C13 C14 94.6(3) . .
C18 C13 C14 C15 0.9(4) . .
N2 C13 C14 C15 -176.4(2) . .
C18 C13 C14 C19 -178.6(2) . .
N2 C13 C14 C19 4.1(4) . .
C13 C14 C15 C16 1.0(4) . .
C19 C14 C15 C16 -179.4(3) . .
C14 C15 C16 C17 -1.7(4) . .
C14 C15 C16 C20 179.1(3) . .
C15 C16 C17 C18 0.4(4) . .
C20 C16 C17 C18 179.7(3) . .
C16 C17 C18 C13 1.4(4) . .
C16 C17 C18 C21 -177.3(2) . .
C14 C13 C18 C17 -2.1(4) . .
N2 C13 C18 C17 175.2(2) . .
C14 C13 C18 C21 176.7(2) . .
N2 C13 C18 C21 -6.0(4) . .
